data_7057812
loop_
_publ_author_name
'Mason, Helen E.'
'Hamilton, Michelle L.'
'Howard, Judith A. K.'
'Sparkes, Hazel A.'

_publ_section_title
;
 [Fe(abpt)2(NCSe)2] polymorph A: structural studies into the spin
 crossover behaviour
;
_journal_issue 22
_journal_name_full 'New Journal of Chemistry'
_journal_page_first 18028
_journal_paper_doi 10.1039/C8NJ03627F
_journal_volume 42
_journal_year 2018
_chemical_formula_moiety 'C26 H20 Fe N14 Se2'
_chemical_formula_sum 'C26 H20 Fe N14 Se2'
_chemical_formula_weight 742.33
_chemical_name_common '[Fe(abpt)2(NCSe)2] polymorph A'
_chemical_name_systematic bis(4-amino-3,5-bis(pyridin-2-yl)-1,2,4-triazole)-bis(isoselenocyanato)-iron(II)
_space_group_crystal_system monoclinic
_space_group_IT_number 14
_space_group_name_Hall '-P 2yn'
_space_group_name_H-M_alt 'P 1 21/n 1'
_symmetry_space_group_name_Hall '-P 2yn'
_symmetry_space_group_name_H-M 'P 1 21/n 1'
_atom_sites_solution_hydrogens mixed
_atom_sites_solution_primary direct
_audit_creation_date 2017-06-13
_audit_creation_method
;
Olex2 1.2
(compiled 2017.03.28 svn.r3405 for OlexSys, GUI svn.r5337)
;
_audit_update_record
;
2018-07-19 deposited with the CCDC.
2018-10-09 downloaded from the CCDC.
;
_cell_angle_alpha 90
_cell_angle_beta 93.0825(7)
_cell_angle_gamma 90
_cell_formula_units_Z 2
_cell_length_a 8.4560(3)
_cell_length_b 9.9693(4)
_cell_length_c 16.3570(7)
_cell_measurement_reflns_used 8925
_cell_measurement_temperature 125(2)
_cell_measurement_theta_max 28.26
_cell_measurement_theta_min 2.39
_cell_volume 1376.91(9)
_computing_cell_refinement 'SAINT v6.45A (Bruker, 2003)'
_computing_data_collection 'SMART v5.049 (Bruker, 1999)'
_computing_data_reduction 'SAINT v6.45A (Bruker, 2003)'
_computing_molecular_graphics 'Olex2 (Dolomanov et al., 2009)'
_computing_publication_material 'Olex2 (Dolomanov et al., 2009)'
_computing_structure_refinement 'ShelXL (Sheldrick, 2015)'
_computing_structure_solution 'ShelXS (Sheldrick, 2008)'
_diffrn_ambient_temperature 125(2)
_diffrn_detector 'CCD area detector'
_diffrn_detector_area_resol_mean 7.9
_diffrn_detector_type 'Bruker SMART CCD 1K area detector'
_diffrn_measured_fraction_theta_full 1.000
_diffrn_measured_fraction_theta_max 1.000
_diffrn_measurement_device 'three-circle diffractometer'
_diffrn_measurement_device_type 'Bruker SMART CCD 1K area detector'
_diffrn_measurement_method '\w scans'
_diffrn_radiation_monochromator graphite
_diffrn_radiation_probe x-ray
_diffrn_radiation_type MoK\a
_diffrn_radiation_wavelength 0.71073
_diffrn_reflns_av_R_equivalents 0.0336
_diffrn_reflns_av_unetI/netI 0.0279
_diffrn_reflns_Laue_measured_fraction_full 1.000
_diffrn_reflns_Laue_measured_fraction_max 1.000
_diffrn_reflns_limit_h_max 11
_diffrn_reflns_limit_h_min -11
_diffrn_reflns_limit_k_max 13
_diffrn_reflns_limit_k_min -13
_diffrn_reflns_limit_l_max 21
_diffrn_reflns_limit_l_min -20
_diffrn_reflns_number 15248
_diffrn_reflns_point_group_measured_fraction_full 1.000
_diffrn_reflns_point_group_measured_fraction_max 1.000
_diffrn_reflns_theta_full 26.000
_diffrn_reflns_theta_max 28.266
_diffrn_reflns_theta_min 2.393
_diffrn_source 'sealed X-ray tube'
_diffrn_source_target Mo
_diffrn_standards_number 0
_exptl_absorpt_coefficient_mu 3.239
_exptl_absorpt_correction_T_max 0.6301
_exptl_absorpt_correction_T_min 0.4935
_exptl_absorpt_correction_type numerical
_exptl_absorpt_process_details
;
SADABS-2012/1 (Bruker,2012) was used for absorption correction (numerical 
with multi-scan). wR2(int) was 0.0722 before and 0.0509 after correction. 
The Ratio of minimum to maximum transmission is 0.7832. The \l/2 correction 
factor is 0.0015.
;
_exptl_crystal_colour 'dark red'
_exptl_crystal_colour_modifier dark
_exptl_crystal_colour_primary red
_exptl_crystal_density_diffrn 1.790
_exptl_crystal_description block
_exptl_crystal_F_000 736
_exptl_crystal_preparation
'Slow diffusion of abpt ligand in methanol solution into 1:1 methanol:water Fe2+/2(NCSe-) solution'
_exptl_crystal_recrystallization_method 'water/methanol slow diffusion'
_exptl_crystal_size_max 0.26
_exptl_crystal_size_mid 0.21
_exptl_crystal_size_min 0.16
_refine_diff_density_max 0.658
_refine_diff_density_min -0.633
_refine_diff_density_rms 0.078
_refine_ls_extinction_method none
_refine_ls_goodness_of_fit_ref 1.093
_refine_ls_hydrogen_treatment mixed
_refine_ls_matrix_type full
_refine_ls_number_parameters 202
_refine_ls_number_reflns 3421
_refine_ls_number_restraints 0
_refine_ls_restrained_S_all 1.093
_refine_ls_R_factor_all 0.0384
_refine_ls_R_factor_gt 0.0311
_refine_ls_shift/su_max 0.000
_refine_ls_shift/su_mean 0.000
_refine_ls_structure_factor_coef Fsqd
_refine_ls_weighting_details 'w=1/[\s^2^(Fo^2^)+(0.0194P)^2^+1.9322P] where P=(Fo^2^+2Fc^2^)/3'
_refine_ls_weighting_scheme calc
_refine_ls_wR_factor_gt 0.0655
_refine_ls_wR_factor_ref 0.0679
_reflns_Friedel_coverage 0.000
_reflns_number_gt 3035
_reflns_number_total 3421
_reflns_threshold_expression 'I > 2\s(I)'
_cod_data_source_file c8nj03627f2.cif
_cod_data_source_block 125K
_cod_depositor_comments 'Adding full bibliography for 7057796--7057812.cif.'
_cod_database_code 7057812
_shelxl_version_number 2013-4
_shelx_space_group_comment
;
The symmetry employed for this shelxl refinement is uniquely defined
by the following loop, which should always be used as a source of
symmetry information in preference to the above space-group names.
They are only intended as comments.
;
_shelx_estimated_absorpt_t_max 0.625
_shelx_estimated_absorpt_t_min 0.486
_olex2_refinement_description
;
1. Fixed Uiso
 At 1.2 times of:
  All C(H) groups, All N(H,H) groups
2.a Aromatic/amide H refined with riding coordinates:
 C2(H2), C3(H3), C4(H4), C5(H5), C10(H10), C11(H11), C12(H12), C13(H13)
;
_olex2_exptl_crystal_mounting_method 'Glued onto a glass fibre using epoxy adhesive'
_olex2_submission_original_sample_id 13HM090
_olex2_submission_special_instructions 'No special instructions were received'

loop_
_space_group_symop_operation_xyz
'x, y, z'
'-x+1/2, y+1/2, -z+1/2'
'-x, -y, -z'
'x-1/2, -y-1/2, z-1/2'

loop_
_atom_site_label
_atom_site_type_symbol
_atom_site_fract_x
_atom_site_fract_y
_atom_site_fract_z
_atom_site_U_iso_or_equiv
_atom_site_adp_type
_atom_site_occupancy
_atom_site_site_symmetry_order
_atom_site_calc_flag
_atom_site_refinement_flags_posn
_atom_site_refinement_flags_adp
_atom_site_refinement_flags_occupancy
Se1 Se 0.26317(3) 0.72404(3) 0.25675(2) 0.02481(8) Uani 1 1 d . . .
Fe1 Fe 0.5000 0.5000 0.5000 0.01393(10) Uani 1 2 d S T P
N1 N 0.4016(2) 0.57105(19) 0.39839(12) 0.0172(4) Uani 1 1 d . . .
N2 N 0.7083(2) 0.58284(19) 0.47337(12) 0.0178(4) Uani 1 1 d . . .
N3 N 0.4766(2) 0.67826(19) 0.54801(12) 0.0182(4) Uani 1 1 d . . .
N4 N 0.3567(2) 0.74875(18) 0.58007(12) 0.0180(4) Uani 1 1 d . . .
N5 N 0.5679(2) 0.87764(19) 0.57806(12) 0.0181(4) Uani 1 1 d . . .
N6 N 0.6780(2) 0.9851(2) 0.59016(14) 0.0226(4) Uani 1 1 d . . .
H6A H 0.729(3) 0.963(3) 0.6424(19) 0.027 Uiso 1 1 d R . .
H6B H 0.615(3) 1.060(3) 0.6024(17) 0.027 Uiso 1 1 d R . .
N7 N 0.3906(2) 1.09472(19) 0.64484(12) 0.0203(4) Uani 1 1 d . . .
C1 C 0.3456(3) 0.6287(2) 0.34296(14) 0.0177(4) Uani 1 1 d . . .
C2 C 0.8187(3) 0.5281(2) 0.42752(15) 0.0208(5) Uani 1 1 d . . .
H2 H 0.7975 0.4436 0.4024 0.025 Uiso 1 1 calc R . .
C3 C 0.9627(3) 0.5903(2) 0.41553(16) 0.0231(5) Uani 1 1 d . . .
H3 H 1.0370 0.5497 0.3817 0.028 Uiso 1 1 calc R . .
C4 C 0.9967(3) 0.7120(3) 0.45330(16) 0.0245(5) Uani 1 1 d . . .
H4 H 1.0962 0.7542 0.4475 0.029 Uiso 1 1 calc R . .
C5 C 0.8835(3) 0.7713(2) 0.49970(15) 0.0221(5) Uani 1 1 d . . .
H5 H 0.9034 0.8551 0.5259 0.026 Uiso 1 1 calc R . .
C6 C 0.7409(3) 0.7055(2) 0.50699(14) 0.0184(4) Uani 1 1 d . . .
C7 C 0.6028(3) 0.7561(2) 0.54616(14) 0.0181(5) Uani 1 1 d . . .
C8 C 0.4135(3) 0.8684(2) 0.59875(14) 0.0177(4) Uani 1 1 d . . .
C9 C 0.3224(3) 0.9736(2) 0.63793(14) 0.0188(5) Uani 1 1 d . . .
C10 C 0.3123(3) 1.1892(2) 0.68451(15) 0.0232(5) Uani 1 1 d . . .
H10 H 0.3594 1.2753 0.6911 0.028 Uiso 1 1 calc R . .
C11 C 0.1652(3) 1.1677(2) 0.71664(15) 0.0220(5) Uani 1 1 d . . .
H11 H 0.1146 1.2373 0.7450 0.026 Uiso 1 1 calc R . .
C12 C 0.0941(3) 1.0435(2) 0.70663(15) 0.0224(5) Uani 1 1 d . . .
H12 H -0.0074 1.0268 0.7267 0.027 Uiso 1 1 calc R . .
C13 C 0.1748(3) 0.9433(2) 0.66643(15) 0.0210(5) Uani 1 1 d . . .
H13 H 0.1299 0.8566 0.6587 0.025 Uiso 1 1 calc R . .

loop_
_atom_site_aniso_label
_atom_site_aniso_U_11
_atom_site_aniso_U_22
_atom_site_aniso_U_33
_atom_site_aniso_U_23
_atom_site_aniso_U_13
_atom_site_aniso_U_12
Se1 0.02369(13) 0.02654(13) 0.02351(14) 0.00194(10) -0.00510(9) 0.00633(10)
Fe1 0.0122(2) 0.0128(2) 0.0168(2) -0.00039(16) 0.00085(16) -0.00022(16)
N1 0.0128(9) 0.0174(9) 0.0217(10) -0.0028(8) 0.0021(7) -0.0008(7)
N2 0.0151(9) 0.0175(9) 0.0205(10) 0.0030(7) -0.0007(7) 0.0008(7)
N3 0.0168(9) 0.0178(9) 0.0200(10) -0.0010(8) 0.0006(7) 0.0010(7)
N4 0.0175(9) 0.0155(9) 0.0211(10) -0.0012(7) 0.0018(8) 0.0008(7)
N5 0.0180(9) 0.0151(9) 0.0210(10) -0.0017(7) 0.0000(8) -0.0016(7)
N6 0.0213(10) 0.0171(10) 0.0291(12) -0.0029(8) -0.0002(9) -0.0049(8)
N7 0.0196(9) 0.0175(9) 0.0235(10) -0.0024(8) -0.0003(8) -0.0003(8)
C1 0.0132(10) 0.0184(11) 0.0218(12) -0.0038(9) 0.0025(9) 0.0004(8)
C2 0.0180(11) 0.0190(11) 0.0255(12) 0.0026(9) 0.0015(9) 0.0019(9)
C3 0.0171(11) 0.0245(12) 0.0281(13) 0.0054(10) 0.0040(9) 0.0021(9)
C4 0.0156(11) 0.0270(13) 0.0309(14) 0.0050(11) 0.0008(10) -0.0028(10)
C5 0.0184(11) 0.0225(11) 0.0251(13) 0.0008(10) -0.0004(9) -0.0045(9)
C6 0.0166(10) 0.0195(11) 0.0190(11) 0.0020(9) -0.0003(9) -0.0004(9)
C7 0.0190(11) 0.0165(11) 0.0186(11) -0.0006(8) -0.0008(9) -0.0011(8)
C8 0.0172(10) 0.0182(10) 0.0175(11) 0.0007(8) -0.0006(9) -0.0005(9)
C9 0.0198(11) 0.0159(10) 0.0206(12) -0.0002(9) -0.0010(9) 0.0024(9)
C10 0.0230(12) 0.0205(11) 0.0258(13) -0.0049(9) 0.0000(10) 0.0002(9)
C11 0.0241(12) 0.0188(11) 0.0232(12) -0.0036(9) 0.0019(10) 0.0048(9)
C12 0.0227(11) 0.0223(12) 0.0225(12) 0.0018(9) 0.0034(9) 0.0004(10)
C13 0.0237(12) 0.0159(10) 0.0233(12) 0.0018(9) 0.0001(9) -0.0026(9)

loop_
_atom_type_symbol
_atom_type_description
_atom_type_scat_dispersion_real
_atom_type_scat_dispersion_imag
_atom_type_scat_source
C C 0.0033 0.0016 'International Tables Vol C Tables 4.2.6.8 and 6.1.1.4'
H H 0.0000 0.0000 'International Tables Vol C Tables 4.2.6.8 and 6.1.1.4'
Fe Fe 0.3463 0.8444 'International Tables Vol C Tables 4.2.6.8 and 6.1.1.4'
N N 0.0061 0.0033 'International Tables Vol C Tables 4.2.6.8 and 6.1.1.4'
Se Se -0.0929 2.2259 'International Tables Vol C Tables 4.2.6.8 and 6.1.1.4'

loop_
_exptl_crystal_face_index_h
_exptl_crystal_face_index_k
_exptl_crystal_face_index_l
_exptl_crystal_face_perp_dist
0.00 1.00 0.00 0.105
0.00 -1.00 0.00 0.105
1.00 0.00 1.00 0.130
-1.00 0.00 1.00 0.130
0.00 0.00 -1.00 0.080
0.00 0.00 1.00 0.080
-1.00 0.00 -1.00 0.130
1.00 0.00 -1.00 0.130

loop_
_geom_angle_atom_site_label_1
_geom_angle_atom_site_label_2
_geom_angle_atom_site_label_3
_geom_angle
_geom_angle_site_symmetry_1
_geom_angle_site_symmetry_3
N1 Fe1 N1 180.0 3_666 .
N1 Fe1 N2 90.27(8) 3_666 3_666
N1 Fe1 N2 89.73(8) 3_666 .
N1 Fe1 N2 89.73(8) . 3_666
N1 Fe1 N2 90.27(8) . .
N1 Fe1 N3 92.04(8) 3_666 .
N1 Fe1 N3 87.97(8) . .
N1 Fe1 N3 87.96(8) 3_666 3_666
N1 Fe1 N3 92.03(8) . 3_666
N2 Fe1 N2 180.0 3_666 .
N3 Fe1 N2 79.80(8) . .
N3 Fe1 N2 100.20(8) 3_666 .
N3 Fe1 N2 100.20(8) . 3_666
N3 Fe1 N2 79.80(8) 3_666 3_666
N3 Fe1 N3 180.0 . 3_666
C1 N1 Fe1 171.35(19) . .
C2 N2 Fe1 126.57(16) . .
C2 N2 C6 117.2(2) . .
C6 N2 Fe1 116.17(15) . .
N4 N3 Fe1 135.77(15) . .
C7 N3 Fe1 115.15(15) . .
C7 N3 N4 108.95(18) . .
C8 N4 N3 106.69(18) . .
C7 N5 N6 124.72(19) . .
C7 N5 C8 105.35(19) . .
C8 N5 N6 129.83(19) . .
N5 N6 H6A 102.1(17) . .
N5 N6 H6B 104.5(18) . .
H6A N6 H6B 103(2) . .
C10 N7 C9 117.0(2) . .
N1 C1 Se1 177.8(2) . .
N2 C2 H2 118.7 . .
N2 C2 C3 122.5(2) . .
C3 C2 H2 118.7 . .
C2 C3 H3 120.3 . .
C4 C3 C2 119.4(2) . .
C4 C3 H3 120.3 . .
C3 C4 H4 120.5 . .
C3 C4 C5 119.0(2) . .
C5 C4 H4 120.5 . .
C4 C5 H5 120.8 . .
C6 C5 C4 118.4(2) . .
C6 C5 H5 120.8 . .
N2 C6 C5 123.3(2) . .
N2 C6 C7 109.87(19) . .
C5 C6 C7 126.7(2) . .
N3 C7 N5 108.8(2) . .
N3 C7 C6 118.4(2) . .
N5 C7 C6 132.6(2) . .
N4 C8 N5 110.2(2) . .
N4 C8 C9 123.7(2) . .
N5 C8 C9 126.1(2) . .
N7 C9 C8 116.5(2) . .
N7 C9 C13 123.9(2) . .
C13 C9 C8 119.6(2) . .
N7 C10 H10 118.3 . .
N7 C10 C11 123.3(2) . .
C11 C10 H10 118.3 . .
C10 C11 H11 120.5 . .
C12 C11 C10 119.0(2) . .
C12 C11 H11 120.5 . .
C11 C12 H12 120.8 . .
C11 C12 C13 118.5(2) . .
C13 C12 H12 120.8 . .
C9 C13 C12 118.3(2) . .
C9 C13 H13 120.9 . .
C12 C13 H13 120.9 . .

loop_
_geom_bond_atom_site_label_1
_geom_bond_atom_site_label_2
_geom_bond_distance
_geom_bond_site_symmetry_2
Se1 C1 1.809(2) .
Fe1 N1 1.951(2) .
Fe1 N1 1.951(2) 3_666
Fe1 N2 2.0141(19) 3_666
Fe1 N2 2.0141(19) .
Fe1 N3 1.9573(19) .
Fe1 N3 1.9573(19) 3_666
N1 C1 1.154(3) .
N2 C2 1.345(3) .
N2 C6 1.362(3) .
N3 N4 1.362(3) .
N3 C7 1.321(3) .
N4 C8 1.316(3) .
N5 N6 1.426(3) .
N5 C7 1.358(3) .
N5 C8 1.370(3) .
N6 H6A 0.96(3) .
N6 H6B 0.94(3) .
N7 C9 1.340(3) .
N7 C10 1.339(3) .
C2 H2 0.9500 .
C2 C3 1.389(3) .
C3 H3 0.9500 .
C3 C4 1.385(4) .
C4 H4 0.9500 .
C4 C5 1.385(4) .
C5 H5 0.9500 .
C5 C6 1.384(3) .
C6 C7 1.453(3) .
C8 C9 1.469(3) .
C9 C13 1.389(3) .
C10 H10 0.9500 .
C10 C11 1.392(3) .
C11 H11 0.9500 .
C11 C12 1.382(3) .
C12 H12 0.9500 .
C12 C13 1.394(3) .
C13 H13 0.9500 .

loop_
_geom_hbond_atom_site_label_D
_geom_hbond_atom_site_label_H
_geom_hbond_atom_site_label_A
_geom_hbond_distance_DH
_geom_hbond_distance_HA
_geom_hbond_distance_DA
_geom_hbond_angle_DHA
_geom_hbond_site_symmetry_A
N6 H6A Se1 0.96(3) 2.65(3) 3.476(2) 145(2) 4_676
N6 H6B N7 0.94(3) 2.09(3) 2.853(3) 138(2) .
C2 H2 N4 0.95 2.35 3.132(3) 139.9 3_666

loop_
_geom_torsion_atom_site_label_1
_geom_torsion_atom_site_label_2
_geom_torsion_atom_site_label_3
_geom_torsion_atom_site_label_4
_geom_torsion
Fe1 N2 C2 C3 -176.94(17)
Fe1 N2 C6 C5 175.05(18)
Fe1 N2 C6 C7 -8.0(2)
Fe1 N3 N4 C8 -176.70(18)
Fe1 N3 C7 N5 177.45(14)
Fe1 N3 C7 C6 2.3(3)
N2 C2 C3 C4 1.4(4)
N2 C6 C7 N3 3.8(3)
N2 C6 C7 N5 -170.0(2)
N3 N4 C8 N5 1.0(3)
N3 N4 C8 C9 -177.7(2)
N4 N3 C7 N5 0.9(3)
N4 N3 C7 C6 -174.27(19)
N4 C8 C9 N7 -172.9(2)
N4 C8 C9 C13 8.1(4)
N5 C8 C9 N7 8.7(3)
N5 C8 C9 C13 -170.4(2)
N6 N5 C7 N3 176.4(2)
N6 N5 C7 C6 -9.4(4)
N6 N5 C8 N4 -176.9(2)
N6 N5 C8 C9 1.7(4)
N7 C9 C13 C12 -1.8(4)
N7 C10 C11 C12 -0.9(4)
C2 N2 C6 C5 -3.6(3)
C2 N2 C6 C7 173.4(2)
C2 C3 C4 C5 -2.5(4)
C3 C4 C5 C6 0.6(4)
C4 C5 C6 N2 2.5(4)
C4 C5 C6 C7 -173.9(2)
C5 C6 C7 N3 -179.4(2)
C5 C6 C7 N5 6.8(4)
C6 N2 C2 C3 1.5(3)
C7 N3 N4 C8 -1.2(3)
C7 N5 C8 N4 -0.5(3)
C7 N5 C8 C9 178.2(2)
C8 N5 C7 N3 -0.3(3)
C8 N5 C7 C6 174.0(2)
C8 C9 C13 C12 177.2(2)
C9 N7 C10 C11 -1.2(4)
C10 N7 C9 C8 -176.4(2)
C10 N7 C9 C13 2.6(4)
C10 C11 C12 C13 1.7(4)
C11 C12 C13 C9 -0.4(4)
